data_2225854
loop_
_publ_author_name
'Starosta, Wojciech'
'Leciejewicz, Janusz'

_publ_section_title
;
 Poly[aqua(\m-pyrazine-2-carboxylato-\k^3^<i>N</i>,<i>O</i>:<i>O</i>)(\m-pyrazine-2-carboxylato-\k^3^<i>N</i>,<i>O</i>:<i>O</i>')lead(II)]
;
_journal_coeditor_code HB5383
_journal_issue 5
_journal_name_full 'Acta Crystallographica Section E'
_journal_page_first m525
_journal_page_last m526
_journal_paper_doi 10.1107/S1600536810013188
_journal_volume 66
_journal_year 2010
_chemical_formula_iupac '[Pb (C5 H3 N2 O2)2 (H2 O)]'
_chemical_formula_moiety 'C10 H8 N4 O5 Pb'
_chemical_formula_sum 'C10 H8 N4 O5 Pb'
_chemical_formula_weight 471.39
_chemical_name_common 'Lead pyrazinate monohydrate'
_chemical_name_systematic
;
Poly[aqua(\m-pyrazine-2-carboxylato-\k^3^<i>N</i>,<i>O</i>:<i>O</i>)(\m-
pyrazine-2-carboxylato-\k^3^<i>N</i>,<i>O</i>:<i>O</i>')lead(II)]
;
_space_group_IT_number 14
_symmetry_cell_setting monoclinic
_symmetry_space_group_name_Hall '-P 2ybc'
_symmetry_space_group_name_H-M 'P 1 21/c 1'
_atom_sites_solution_hydrogens geom
_atom_sites_solution_primary direct
_atom_sites_solution_secondary difmap
_audit_creation_method SHELXL-97
_cell_angle_alpha 90.00
_cell_angle_beta 114.13(3)
_cell_angle_gamma 90.00
_cell_formula_units_Z 4
_cell_length_a 11.098(2)
_cell_length_b 10.382(2)
_cell_length_c 11.678(2)
_cell_measurement_reflns_used 25
_cell_measurement_temperature 293(2)
_cell_measurement_theta_max 15
_cell_measurement_theta_min 6
_cell_volume 1228.0(5)
_computing_cell_refinement 'KM-4 software (Kuma, 1996)'
_computing_data_collection 'KM-4 software (Kuma, 1996)'
_computing_data_reduction 'DATAPROC (Kuma, 2001)'
_computing_molecular_graphics 'SHELXTL (Sheldrick, 2008)'
_computing_publication_material 'SHELXTL (Sheldrick, 2008)'
_computing_structure_refinement 'SHELXTL (Sheldrick, 2008)'
_computing_structure_solution 'SHELXTL (Sheldrick, 2008)'
_diffrn_ambient_temperature 293(2)
_diffrn_measured_fraction_theta_full 0.960
_diffrn_measured_fraction_theta_max 0.939
_diffrn_measurement_device_type 'Kuma KM-4 four-circle diffractometer'
_diffrn_measurement_method 'profile data from \w/2\q scans'
_diffrn_radiation_monochromator graphite
_diffrn_radiation_source 'fine-focus sealed tube'
_diffrn_radiation_type MoK\a
_diffrn_radiation_wavelength 0.71073
_diffrn_reflns_av_R_equivalents 0.0513
_diffrn_reflns_av_sigmaI/netI 0.0525
_diffrn_reflns_limit_h_max 14
_diffrn_reflns_limit_h_min 0
_diffrn_reflns_limit_k_max 0
_diffrn_reflns_limit_k_min -14
_diffrn_reflns_limit_l_max 14
_diffrn_reflns_limit_l_min -15
_diffrn_reflns_number 3579
_diffrn_reflns_theta_full 25.00
_diffrn_reflns_theta_max 30.12
_diffrn_reflns_theta_min 2.01
_diffrn_standards_decay_% 20.24
_diffrn_standards_interval_count 200
_diffrn_standards_number 3
_exptl_absorpt_coefficient_mu 13.766
_exptl_absorpt_correction_T_max 0.251
_exptl_absorpt_correction_T_min 0.135
_exptl_absorpt_correction_type analytical
_exptl_absorpt_process_details '(CrysAlis RED; Oxford Diffraction, 2008)'
_exptl_crystal_colour colourless
_exptl_crystal_density_diffrn 2.550
_exptl_crystal_density_method 'not measured'
_exptl_crystal_description blocks
_exptl_crystal_F_000 872
_exptl_crystal_size_max 0.29
_exptl_crystal_size_mid 0.16
_exptl_crystal_size_min 0.12
_refine_diff_density_max 6.450
_refine_diff_density_min -5.858
_refine_ls_extinction_coef 0.0154(12)
_refine_ls_extinction_expression Fc^*^=kFc[1+0.001xFc^2^\l^3^/sin(2\q)]^-1/4^
_refine_ls_extinction_method 'SHELXTL (Sheldrick, 2008)'
_refine_ls_goodness_of_fit_ref 1.023
_refine_ls_hydrogen_treatment mixed
_refine_ls_matrix_type full
_refine_ls_number_parameters 188
_refine_ls_number_reflns 3411
_refine_ls_number_restraints 5
_refine_ls_restrained_S_all 1.023
_refine_ls_R_factor_all 0.0999
_refine_ls_R_factor_gt 0.0578
_refine_ls_shift/su_max 0.000
_refine_ls_shift/su_mean 0.000
_refine_ls_structure_factor_coef Fsqd
_refine_ls_weighting_details 'calc w=1/[\s^2^(Fo^2^)+(0.1217P)^2^] where P=(Fo^2^+2Fc^2^)/3'
_refine_ls_weighting_scheme calc
_refine_ls_wR_factor_gt 0.1436
_refine_ls_wR_factor_ref 0.1631
_reflns_number_gt 2230
_reflns_number_total 3411
_reflns_threshold_expression I>2\s(I)
_cod_data_source_file hb5383.cif
_cod_data_source_block I
_cod_original_cell_volume 1228.0(4)
_cod_original_sg_symbol_Hall ' -P 2ybc'
_cod_original_sg_symbol_H-M 'P 21/c'
_cod_database_code 2225854
_cod_database_fobs_code 2225854

loop_
_symmetry_equiv_pos_as_xyz
'x, y, z'
'-x, y+1/2, -z+1/2'
'-x, -y, -z'
'x, -y-1/2, z-1/2'

loop_
_atom_site_type_symbol
_atom_site_label
_atom_site_fract_x
_atom_site_fract_y
_atom_site_fract_z
_atom_site_U_iso_or_equiv
_atom_site_adp_type
_atom_site_calc_flag
_atom_site_refinement_flags
_atom_site_occupancy
_atom_site_disorder_assembly
_atom_site_disorder_group
Pb Pb1 0.47863(3) 0.12876(4) 0.35712(3) 0.02848(19) Uani d . 1 . .
O O11 0.3570(7) -0.0031(8) 0.4636(8) 0.0413(18) Uani d . 1 . .
C C22 0.6620(9) 0.3784(10) 0.5171(10) 0.034(2) Uani d . 1 . .
O O21 0.4811(9) 0.2586(8) 0.5220(8) 0.0399(18) Uani d . 1 . .
N N21 0.6655(8) 0.2972(9) 0.4344(8) 0.0327(18) Uani d . 1 . .
C C12 0.1581(9) 0.1152(9) 0.3625(10) 0.0299(19) Uani d . 1 . .
C C13 0.0296(11) 0.1383(11) 0.3473(11) 0.039(2) Uani d . 1 . .
H H13 -0.0039 0.0957 0.3980 0.047 Uiso calc R 1 . .
C C27 0.5599(12) 0.3532(11) 0.5717(12) 0.040(2) Uani d . 1 . .
N N22 0.8312(12) 0.5089(11) 0.5106(13) 0.059(3) Uani d . 1 . .
C C26 0.7546(11) 0.3203(12) 0.3893(12) 0.039(2) Uani d . 1 . .
H H26 0.7616 0.2642 0.3303 0.047 Uiso calc R 1 . .
N N11 0.2083(9) 0.1695(10) 0.2906(9) 0.0362(19) Uani d . 1 . .
C C16 0.1307(12) 0.2491(12) 0.2013(12) 0.045(3) Uani d . 1 . .
H H16 0.1628 0.2889 0.1481 0.054 Uiso calc R 1 . .
C C23 0.7440(13) 0.4853(12) 0.5559(14) 0.050(3) Uani d . 1 . .
H H23 0.7365 0.5409 0.6151 0.060 Uiso calc R 1 . .
O O1 0.4080(11) 0.3287(10) 0.2149(9) 0.056(2) Uani d D 1 . .
H H1 0.378(11) 0.402(7) 0.218(10) 0.084 Uiso d D 1 . .
H H2 0.385(8) 0.312(13) 0.138(3) 0.084 Uiso d D 1 . .
O O12 0.2045(8) -0.0170(9) 0.5394(8) 0.0445(19) Uani d . 1 . .
C C17 0.2455(9) 0.0251(9) 0.4646(9) 0.0275(18) Uani d . 1 . .
N N12 -0.0479(10) 0.2225(11) 0.2591(11) 0.050(3) Uani d . 1 . .
C C15 0.0023(12) 0.2730(13) 0.1871(12) 0.047(3) Uani d . 1 . .
H H15 -0.0500 0.3278 0.1230 0.056 Uiso calc R 1 . .
C C25 0.8376(14) 0.4253(14) 0.4272(15) 0.055(3) Uani d . 1 . .
H H25 0.8995 0.4379 0.3935 0.066 Uiso calc R 1 . .
O O22 0.5643(12) 0.4168(10) 0.6610(9) 0.054(2) Uani d . 1 . .

loop_
_atom_site_aniso_label
_atom_site_aniso_U_11
_atom_site_aniso_U_22
_atom_site_aniso_U_33
_atom_site_aniso_U_12
_atom_site_aniso_U_13
_atom_site_aniso_U_23
Pb1 0.0271(2) 0.0296(2) 0.0327(3) 0.00255(14) 0.01621(15) 0.00445(14)
O11 0.024(3) 0.044(4) 0.060(5) 0.005(3) 0.020(3) 0.021(4)
C22 0.019(4) 0.039(5) 0.041(5) -0.002(4) 0.010(4) 0.008(4)
O21 0.045(4) 0.035(4) 0.058(5) -0.011(3) 0.040(4) -0.012(3)
N21 0.024(4) 0.044(5) 0.038(5) -0.005(4) 0.021(3) -0.002(4)
C12 0.018(4) 0.035(5) 0.038(5) -0.002(3) 0.012(3) -0.003(4)
C13 0.031(5) 0.048(7) 0.041(6) 0.009(4) 0.019(4) -0.001(4)
C27 0.038(6) 0.039(6) 0.047(6) -0.005(4) 0.020(5) -0.001(4)
N22 0.048(6) 0.050(6) 0.091(9) -0.021(5) 0.042(6) -0.007(6)
C26 0.034(5) 0.050(6) 0.050(6) -0.004(5) 0.032(5) -0.003(5)
N11 0.027(4) 0.043(5) 0.040(5) 0.001(4) 0.016(4) 0.009(4)
C16 0.039(7) 0.046(6) 0.051(7) 0.008(5) 0.018(6) 0.021(5)
C23 0.042(6) 0.040(6) 0.077(9) -0.017(5) 0.032(6) -0.012(6)
O1 0.072(7) 0.052(5) 0.042(5) 0.009(5) 0.022(5) 0.013(4)
O12 0.040(4) 0.056(5) 0.044(4) 0.002(4) 0.024(3) 0.011(4)
C17 0.022(4) 0.027(4) 0.033(5) -0.007(3) 0.011(3) -0.003(3)
N12 0.031(5) 0.064(7) 0.054(6) 0.018(5) 0.016(5) -0.003(5)
C15 0.030(6) 0.057(8) 0.045(7) 0.011(5) 0.008(5) 0.012(5)
C25 0.044(7) 0.055(8) 0.081(10) -0.015(6) 0.041(7) 0.003(7)
O22 0.077(6) 0.062(6) 0.042(5) -0.030(5) 0.043(4) -0.017(4)

loop_
_atom_type_symbol
_atom_type_description
_atom_type_scat_dispersion_real
_atom_type_scat_dispersion_imag
_atom_type_scat_source
C C 0.0033 0.0016 'International Tables Vol C Tables 4.2.6.8 and 6.1.1.4'
H H 0.0000 0.0000 'International Tables Vol C Tables 4.2.6.8 and 6.1.1.4'
N N 0.0061 0.0033 'International Tables Vol C Tables 4.2.6.8 and 6.1.1.4'
O O 0.0106 0.0060 'International Tables Vol C Tables 4.2.6.8 and 6.1.1.4'
Pb Pb -3.3944 10.1111 'International Tables Vol C Tables 4.2.6.8 and 6.1.1.4'

loop_
_geom_angle_atom_site_label_1
_geom_angle_atom_site_label_2
_geom_angle_atom_site_label_3
_geom_angle_site_symmetry_1
_geom_angle_site_symmetry_3
_geom_angle
_geom_angle_publ_flag
O21 Pb1 O11 . 3_656 81.6(3) ?
O21 Pb1 O1 . . 88.0(3) ?
O11 Pb1 O1 3_656 . 152.2(3) n
O21 Pb1 O11 . . 75.0(3) ?
O11 Pb1 O11 3_656 . 70.5(3) n
O1 Pb1 O11 . . 131.3(3) ?
O21 Pb1 N21 . . 65.4(3) n
O11 Pb1 N21 3_656 . 81.6(3) ?
O1 Pb1 N21 . . 70.6(3) ?
O11 Pb1 N21 . . 134.3(3) ?
O21 Pb1 N11 . . 78.0(3) ?
O11 Pb1 N11 3_656 . 129.8(3) ?
O1 Pb1 N11 . . 72.0(3) n
O11 Pb1 N11 . . 60.1(3) n
N21 Pb1 N11 . . 127.6(3) ?
O21 Pb1 O22 . 4_565 149.2(3) ?
O11 Pb1 O22 3_656 4_565 102.5(3) n
O1 Pb1 O22 . 4_565 74.3(3) n
O11 Pb1 O22 . 4_565 135.4(3) ?
N21 Pb1 O22 . 4_565 84.8(3) ?
N11 Pb1 O22 . 4_565 118.2(3) ?
C17 O11 Pb1 . 3_656 119.3(6) ?
C17 O11 Pb1 . . 125.8(6) ?
Pb1 O11 Pb1 3_656 . 109.5(3) ?
N21 C22 C23 . . 123.2(11) ?
N21 C22 C27 . . 116.9(9) ?
C23 C22 C27 . . 119.9(11) ?
C27 O21 Pb1 . . 126.1(7) ?
C22 N21 C26 . . 115.8(10) ?
C22 N21 Pb1 . . 116.0(6) ?
C26 N21 Pb1 . . 127.7(8) ?
N11 C12 C13 . . 121.9(10) ?
N11 C12 C17 . . 117.9(8) ?
C13 C12 C17 . . 120.2(9) ?
N12 C13 C12 . . 120.6(11) ?
N12 C13 H13 . . 119.7 ?
C12 C13 H13 . . 119.7 ?
O22 C27 O21 . . 125.7(12) ?
O22 C27 C22 . . 119.1(10) ?
O21 C27 C22 . . 115.1(10) ?
C23 N22 C25 . . 116.5(11) ?
N21 C26 C25 . . 121.9(11) ?
N21 C26 H26 . . 119.0 ?
C25 C26 H26 . . 119.0 ?
C12 N11 C16 . . 117.4(10) ?
C12 N11 Pb1 . . 116.4(6) ?
C16 N11 Pb1 . . 125.8(8) ?
N11 C16 C15 . . 120.5(11) ?
N11 C16 H16 . . 119.8 ?
C15 C16 H16 . . 119.8 ?
N22 C23 C22 . . 121.0(13) ?
N22 C23 H23 . . 119.5 ?
C22 C23 H23 . . 119.5 ?
Pb1 O1 H1 . . 137(10) ?
Pb1 O1 H2 . . 113(9) ?
H1 O1 H2 . . 106(3) ?
O12 C17 O11 . . 124.8(9) ?
O12 C17 C12 . . 118.7(9) ?
O11 C17 C12 . . 116.5(8) ?
C15 N12 C13 . . 116.5(10) ?
N12 C15 C16 . . 122.9(11) ?
N12 C15 H15 . . 118.5 ?
C16 C15 H15 . . 118.5 ?
N22 C25 C26 . . 121.5(11) ?
N22 C25 H25 . . 119.2 ?
C26 C25 H25 . . 119.2 ?

loop_
_geom_bond_atom_site_label_1
_geom_bond_atom_site_label_2
_geom_bond_site_symmetry_2
_geom_bond_distance
_geom_bond_publ_flag
Pb1 O21 . 2.341(7) y
Pb1 O11 3_656 2.508(7) y
Pb1 O1 . 2.573(9) y
Pb1 O11 . 2.572(8) y
Pb1 N21 . 2.577(9) y
Pb1 N11 . 2.807(9) y
Pb1 O22 4_565 2.856(8) y
O11 C17 . 1.277(12) ?
O11 Pb1 3_656 2.508(7) ?
C22 N21 . 1.295(14) ?
C22 C23 . 1.389(15) ?
C22 C27 . 1.532(16) ?
O21 C27 . 1.285(14) ?
N21 C26 . 1.318(12) ?
C12 N11 . 1.310(13) ?
C12 C13 . 1.385(13) ?
C12 C17 . 1.513(13) ?
C13 N12 . 1.357(15) ?
C13 H13 . 0.9300 ?
C27 O22 . 1.217(15) ?
N22 C23 . 1.302(17) ?
N22 C25 . 1.328(19) ?
C26 C25 . 1.378(18) ?
C26 H26 . 0.9300 ?
N11 C16 . 1.334(14) ?
C16 C15 . 1.388(17) ?
C16 H16 . 0.9300 ?
C23 H23 . 0.9300 ?
O1 H1 . 0.84(2) ?
O1 H2 . 0.84(2) ?
O12 C17 . 1.219(12) ?
N12 C15 . 1.295(17) ?
C15 H15 . 0.9300 ?
C25 H25 . 0.9300 ?

loop_
_geom_hbond_atom_site_label_D
_geom_hbond_atom_site_label_H
_geom_hbond_atom_site_label_A
_geom_hbond_site_symmetry_A
_geom_hbond_distance_DH
_geom_hbond_distance_HA
_geom_hbond_distance_DA
_geom_hbond_angle_DHA
O1 H2 O21 4_565 0.84(2) 2.17(5) 2.837(13) 136(7)
O1 H1 O22 3_666 0.84(2) 2.29(5) 2.969(15) 139(7)
O1 H1 O12 4_565 0.84(2) 2.49(7) 3.056(13) 126(7)
